data_2236991
loop_
_publ_author_name
'Hassam, Mohammad'
'Smith, Vincent J.'

_publ_section_title
;
 5-Chloro-1-(4-methylphenylsulfonyl)-1<i>H</i>-indole
;
_journal_coeditor_code PV2597
_journal_issue 12
_journal_name_full 'Acta Crystallographica Section E'
_journal_page_first o3357
_journal_paper_doi 10.1107/S1600536812046466
_journal_volume 68
_journal_year 2012
_chemical_formula_iupac 'C15 H12 Cl N O2 S'
_chemical_formula_moiety 'C15 H12 Cl N O2 S'
_chemical_formula_sum 'C15 H12 Cl N O2 S'
_chemical_formula_weight 305.77
_chemical_melting_point 383
_chemical_name_common N-Tosyl-5-chloroindole
_chemical_name_systematic
;
5-Chloro-1-(4-methylphenylsulfonyl)-1<i>H</i>-indole
;
_space_group_IT_number 88
_symmetry_cell_setting tetragonal
_symmetry_space_group_name_Hall '-I 4ad'
_symmetry_space_group_name_H-M 'I 41/a :2'
_atom_sites_solution_hydrogens geom
_atom_sites_solution_primary direct
_atom_sites_solution_secondary difmap
_audit_creation_method SHELXL-97
_cell_angle_alpha 90.00
_cell_angle_beta 90.00
_cell_angle_gamma 90.00
_cell_formula_units_Z 16
_cell_length_a 26.991(7)
_cell_length_b 26.991(7)
_cell_length_c 7.8345(19)
_cell_measurement_reflns_used 3900
_cell_measurement_temperature 111(2)
_cell_measurement_theta_max 25.81
_cell_measurement_theta_min 3.02
_cell_volume 5708(3)
_computing_cell_refinement 'SAINT (Bruker, 2009)'
_computing_data_collection 'APEX2 (Bruker, 2009)'
_computing_data_reduction 'SAINT (Bruker, 2009)'
_computing_molecular_graphics 'X-SEED (Barbour, 2001; Atwood & Barbour, 2003)'
_computing_publication_material 'X-SEED (Barbour, 2001; Atwood & Barbour, 2003)'
_computing_structure_refinement 'SHELXL97 (Sheldrick, 2008)'
_computing_structure_solution 'SHELXS97 (Sheldrick, 2008)'
_diffrn_ambient_temperature 111(2)
_diffrn_measured_fraction_theta_full 0.999
_diffrn_measured_fraction_theta_max 0.950
_diffrn_measurement_device_type 'Bruker APEXII CCD'
_diffrn_measurement_method '\f and \w scans'
_diffrn_radiation_monochromator graphite
_diffrn_radiation_type MoK\a
_diffrn_radiation_wavelength 0.71073
_diffrn_reflns_av_R_equivalents 0.0383
_diffrn_reflns_av_sigmaI/netI 0.0318
_diffrn_reflns_limit_h_max 26
_diffrn_reflns_limit_h_min -36
_diffrn_reflns_limit_k_max 30
_diffrn_reflns_limit_k_min -36
_diffrn_reflns_limit_l_max 9
_diffrn_reflns_limit_l_min -10
_diffrn_reflns_number 17940
_diffrn_reflns_theta_full 27.00
_diffrn_reflns_theta_max 28.88
_diffrn_reflns_theta_min 2.13
_diffrn_standards_number 0
_exptl_absorpt_coefficient_mu 0.413
_exptl_absorpt_correction_T_max 0.9677
_exptl_absorpt_correction_T_min 0.9501
_exptl_absorpt_correction_type multi-scan
_exptl_absorpt_process_details '(SADABS; Bruker, 2009)'
_exptl_crystal_colour colourless
_exptl_crystal_density_diffrn 1.423
_exptl_crystal_density_method 'not measured'
_exptl_crystal_description plate
_exptl_crystal_F_000 2528
_exptl_crystal_size_max 0.1
_exptl_crystal_size_mid 0.1
_exptl_crystal_size_min 0.01
_refine_diff_density_max 0.311
_refine_diff_density_min -0.364
_refine_ls_extinction_method none
_refine_ls_goodness_of_fit_ref 1.056
_refine_ls_hydrogen_treatment constr
_refine_ls_matrix_type full
_refine_ls_number_parameters 182
_refine_ls_number_reflns 3565
_refine_ls_number_restraints 0
_refine_ls_restrained_S_all 1.056
_refine_ls_R_factor_all 0.0559
_refine_ls_R_factor_gt 0.0386
_refine_ls_shift/su_max 0.001
_refine_ls_shift/su_mean 0.000
_refine_ls_structure_factor_coef Fsqd
_refine_ls_weighting_details 'calc w=1/[\s^2^(Fo^2^)+(0.0395P)^2^+5.9559P] where P=(Fo^2^+2Fc^2^)/3'
_refine_ls_weighting_scheme calc
_refine_ls_wR_factor_gt 0.0919
_refine_ls_wR_factor_ref 0.1007
_reflns_number_gt 2760
_reflns_number_total 3565
_reflns_threshold_expression I>2sigma(I)
_cod_data_source_file pv2597.cif
_cod_data_source_block I
_cod_original_cell_volume 5708(2)
_cod_original_sg_symbol_H-M 'I 41/a'
_cod_database_code 2236991
_cod_database_fobs_code 2236991

loop_
_symmetry_equiv_pos_as_xyz
'x, y, z'
'-y+3/4, x+1/4, z+1/4'
'-x+1/2, -y, z+1/2'
'y+3/4, -x+3/4, z+3/4'
'x+1/2, y+1/2, z+1/2'
'-y+5/4, x+3/4, z+3/4'
'-x+1, -y+1/2, z+1'
'y+5/4, -x+5/4, z+5/4'
'-x, -y, -z'
'y-3/4, -x-1/4, -z-1/4'
'x-1/2, y, -z-1/2'
'-y-3/4, x-3/4, -z-3/4'
'-x+1/2, -y+1/2, -z+1/2'
'y-1/4, -x+1/4, -z+1/4'
'x, y+1/2, -z'
'-y-1/4, x-1/4, -z-1/4'

loop_
_atom_site_type_symbol
_atom_site_label
_atom_site_fract_x
_atom_site_fract_y
_atom_site_fract_z
_atom_site_U_iso_or_equiv
_atom_site_adp_type
_atom_site_calc_flag
_atom_site_refinement_flags
_atom_site_occupancy
_atom_site_symmetry_multiplicity
S S1 0.309589(17) 0.612848(17) 0.38622(6) 0.02904(13) Uani d . 1 1
Cl Cl1 0.494357(19) 0.67701(2) 0.99440(8) 0.04639(17) Uani d . 1 1
C C9 0.27756(6) 0.66717(7) 0.4379(2) 0.0244(4) Uani d . 1 1
N N1 0.33623(5) 0.59487(5) 0.56768(19) 0.0257(3) Uani d . 1 1
O O2 0.27557(6) 0.57429(5) 0.34641(19) 0.0423(4) Uani d . 1 1
C C1 0.31014(7) 0.56870(7) 0.6945(3) 0.0306(4) Uani d . 1 1
H H1 0.2805 0.5505 0.6762 0.037 Uiso calc R 1 1
C C5 0.44798(7) 0.65358(7) 0.8611(3) 0.0304(4) Uani d . 1 1
O O1 0.34919(5) 0.62485(6) 0.27270(16) 0.0384(3) Uani d . 1 1
C C4 0.41247(7) 0.62301(7) 0.9286(2) 0.0299(4) Uani d . 1 1
H H4 0.4129 0.6143 1.0461 0.036 Uiso calc R 1 1
C C8 0.37656(6) 0.61872(6) 0.6465(2) 0.0223(3) Uani d . 1 1
C C6 0.44862(7) 0.66693(7) 0.6895(3) 0.0321(4) Uani d . 1 1
H H6 0.4741 0.6879 0.6477 0.039 Uiso calc R 1 1
C C7 0.41247(7) 0.64987(7) 0.5795(2) 0.0282(4) Uani d . 1 1
H H7 0.4122 0.6591 0.4625 0.034 Uiso calc R 1 1
C C3 0.37571(6) 0.60502(6) 0.8196(2) 0.0245(4) Uani d . 1 1
C C11 0.27459(7) 0.75507(7) 0.4642(3) 0.0324(4) Uani d . 1 1
H H11 0.2898 0.7865 0.4496 0.039 Uiso calc R 1 1
C C10 0.30006(7) 0.71282(7) 0.4162(2) 0.0290(4) Uani d . 1 1
H H10 0.3324 0.7151 0.3692 0.035 Uiso calc R 1 1
C C2 0.33347(7) 0.57340(7) 0.8452(2) 0.0306(4) Uani d . 1 1
H H2 0.3238 0.5585 0.9499 0.037 Uiso calc R 1 1
C C12 0.22732(7) 0.75243(7) 0.5330(2) 0.0298(4) Uani d . 1 1
C C14 0.23055(7) 0.66336(7) 0.5066(3) 0.0325(4) Uani d . 1 1
H H14 0.2155 0.6319 0.5215 0.039 Uiso calc R 1 1
C C13 0.20586(7) 0.70613(8) 0.5533(3) 0.0343(4) Uani d . 1 1
H H13 0.1735 0.7038 0.6002 0.041 Uiso calc R 1 1
C C15 0.19970(8) 0.79851(8) 0.5824(3) 0.0417(5) Uani d . 1 1
H H15A 0.1849 0.7940 0.6956 0.063 Uiso calc R 1 1
H H16B 0.1735 0.8050 0.4987 0.063 Uiso calc R 1 1
H H17C 0.2227 0.8266 0.5851 0.063 Uiso calc R 1 1

loop_
_atom_site_aniso_label
_atom_site_aniso_U_11
_atom_site_aniso_U_22
_atom_site_aniso_U_33
_atom_site_aniso_U_12
_atom_site_aniso_U_13
_atom_site_aniso_U_23
S1 0.0320(3) 0.0321(3) 0.0230(2) 0.00953(18) -0.00349(18) -0.00451(18)
Cl1 0.0310(3) 0.0522(3) 0.0560(3) 0.0064(2) -0.0073(2) -0.0294(3)
C9 0.0226(8) 0.0297(9) 0.0209(8) 0.0049(7) -0.0012(7) -0.0012(7)
N1 0.0264(8) 0.0276(8) 0.0231(7) 0.0022(6) -0.0005(6) 0.0019(6)
O2 0.0480(9) 0.0340(8) 0.0448(9) 0.0065(6) -0.0175(7) -0.0127(7)
C1 0.0291(10) 0.0247(9) 0.0382(10) -0.0007(7) 0.0041(8) 0.0034(8)
C5 0.0243(9) 0.0296(9) 0.0375(10) 0.0075(7) -0.0022(8) -0.0120(8)
O1 0.0414(8) 0.0520(9) 0.0218(6) 0.0217(7) 0.0058(6) 0.0028(6)
C4 0.0309(10) 0.0356(10) 0.0230(9) 0.0116(8) 0.0002(7) -0.0038(8)
C8 0.0226(8) 0.0221(8) 0.0224(8) 0.0063(6) 0.0019(7) 0.0009(6)
C6 0.0243(9) 0.0261(9) 0.0460(11) 0.0023(7) 0.0051(8) -0.0002(8)
C7 0.0268(9) 0.0296(9) 0.0283(9) 0.0054(7) 0.0062(7) 0.0056(7)
C3 0.0262(9) 0.0243(8) 0.0230(8) 0.0079(7) 0.0039(7) 0.0019(7)
C11 0.0338(10) 0.0267(9) 0.0368(11) 0.0006(8) 0.0011(8) 0.0051(8)
C10 0.0234(9) 0.0347(10) 0.0287(9) 0.0025(7) 0.0048(7) 0.0051(8)
C2 0.0327(10) 0.0302(10) 0.0288(10) 0.0028(7) 0.0048(8) 0.0083(8)
C12 0.0312(10) 0.0360(10) 0.0221(9) 0.0096(8) -0.0027(7) -0.0014(8)
C14 0.0240(9) 0.0331(10) 0.0405(11) -0.0029(7) 0.0030(8) -0.0014(8)
C13 0.0219(9) 0.0430(11) 0.0379(11) 0.0040(8) 0.0075(8) -0.0015(9)
C15 0.0483(13) 0.0416(12) 0.0352(11) 0.0223(10) -0.0008(9) -0.0042(9)

loop_
_atom_type_symbol
_atom_type_description
_atom_type_scat_dispersion_real
_atom_type_scat_dispersion_imag
_atom_type_scat_source
C C 0.0033 0.0016 'International Tables Vol C Tables 4.2.6.8 and 6.1.1.4'
H H 0.0000 0.0000 'International Tables Vol C Tables 4.2.6.8 and 6.1.1.4'
N N 0.0061 0.0033 'International Tables Vol C Tables 4.2.6.8 and 6.1.1.4'
O O 0.0106 0.0060 'International Tables Vol C Tables 4.2.6.8 and 6.1.1.4'
Cl Cl 0.1484 0.1585 'International Tables Vol C Tables 4.2.6.8 and 6.1.1.4'
S S 0.1246 0.1234 'International Tables Vol C Tables 4.2.6.8 and 6.1.1.4'

loop_
_geom_angle_atom_site_label_1
_geom_angle_atom_site_label_2
_geom_angle_atom_site_label_3
_geom_angle
O2 S1 O1 120.84(9)
O2 S1 N1 104.64(8)
O1 S1 N1 105.94(8)
O2 S1 C9 110.18(9)
O1 S1 C9 108.90(9)
N1 S1 C9 105.07(8)
C14 C9 C10 121.13(17)
C14 C9 S1 118.77(14)
C10 C9 S1 120.05(13)
C8 N1 C1 107.88(14)
C8 N1 S1 125.11(12)
C1 N1 S1 122.18(13)
C2 C1 N1 109.77(17)
C2 C1 H1 125.1
N1 C1 H1 125.1
C4 C5 C6 122.48(18)
C4 C5 Cl1 119.19(15)
C6 C5 Cl1 118.33(15)
C5 C4 C3 118.06(17)
C5 C4 H4 121.0
C3 C4 H4 121.0
C7 C8 C3 122.42(17)
C7 C8 N1 130.71(16)
C3 C8 N1 106.86(15)
C7 C6 C5 120.51(18)
C7 C6 H6 119.7
C5 C6 H6 119.7
C6 C7 C8 117.39(17)
C6 C7 H7 121.3
C8 C7 H7 121.3
C4 C3 C8 119.13(17)
C4 C3 C2 133.19(17)
C8 C3 C2 107.68(16)
C10 C11 C12 121.37(18)
C10 C11 H11 119.3
C12 C11 H11 119.3
C11 C10 C9 118.83(17)
C11 C10 H10 120.6
C9 C10 H10 120.6
C1 C2 C3 107.74(16)
C1 C2 H2 126.1
C3 C2 H2 126.1
C13 C12 C11 118.36(17)
C13 C12 C15 120.65(18)
C11 C12 C15 120.98(19)
C9 C14 C13 118.91(18)
C9 C14 H14 120.5
C13 C14 H14 120.5
C14 C13 C12 121.40(17)
C14 C13 H13 119.3
C12 C13 H13 119.3
C12 C15 H15A 109.5
C12 C15 H16B 109.5
H15A C15 H16B 109.5
C12 C15 H17C 109.5
H15A C15 H17C 109.5
H16B C15 H17C 109.5

loop_
_geom_bond_atom_site_label_1
_geom_bond_atom_site_label_2
_geom_bond_distance
S1 O2 1.4224(15)
S1 O1 1.4278(15)
S1 N1 1.6654(15)
S1 C9 1.7496(18)
Cl1 C5 1.7487(19)
C9 C14 1.382(2)
C9 C10 1.384(3)
N1 C8 1.407(2)
N1 C1 1.408(2)
C1 C2 1.345(3)
C1 H1 0.9500
C5 C4 1.371(3)
C5 C6 1.392(3)
C4 C3 1.396(3)
C4 H4 0.9500
C8 C7 1.386(2)
C8 C3 1.406(2)
C6 C7 1.381(3)
C6 H6 0.9500
C7 H7 0.9500
C3 C2 1.438(3)
C11 C10 1.383(3)
C11 C12 1.387(3)
C11 H11 0.9500
C10 H10 0.9500
C2 H2 0.9500
C12 C13 1.387(3)
C12 C15 1.501(3)
C14 C13 1.382(3)
C14 H14 0.9500
C13 H13 0.9500
C15 H15A 0.9800
C15 H16B 0.9800
C15 H17C 0.9800

loop_
_geom_hbond_atom_site_label_D
_geom_hbond_atom_site_label_H
_geom_hbond_atom_site_label_A
_geom_hbond_site_symmetry_A
_geom_hbond_distance_DH
_geom_hbond_distance_HA
_geom_hbond_distance_DA
_geom_hbond_angle_DHA
_geom_hbond_publ_flag
C2 H2 O2 4_455 0.95 2.54 3.327(2) 140.0 y
C4 H4 O1 1_556 0.95 2.49 3.192(2) 131.0 y
C14 H14 O1 2 0.95 2.59 3.333(2) 135.1 y
C7 H7 O1 . 0.95 2.44 3.025(2) 119.5 n
C10 H10 O1 . 0.95 2.59 2.943(2) 102.3 n

loop_
_geom_torsion_atom_site_label_1
_geom_torsion_atom_site_label_2
_geom_torsion_atom_site_label_3
_geom_torsion_atom_site_label_4
_geom_torsion
O2 S1 C9 C14 27.82(18)
O1 S1 C9 C14 162.50(15)
N1 S1 C9 C14 -84.38(16)
O2 S1 C9 C10 -154.75(15)
O1 S1 C9 C10 -20.06(17)
N1 S1 C9 C10 93.06(16)
O2 S1 N1 C8 172.54(14)
O1 S1 N1 C8 43.81(16)
C9 S1 N1 C8 -71.38(15)
O2 S1 N1 C1 -35.12(16)
O1 S1 N1 C1 -163.85(14)
C9 S1 N1 C1 80.95(15)
C8 N1 C1 C2 -2.7(2)
S1 N1 C1 C2 -159.19(13)
C6 C5 C4 C3 -0.2(3)
Cl1 C5 C4 C3 179.67(13)
C1 N1 C8 C7 -178.07(17)
S1 N1 C8 C7 -22.5(3)
C1 N1 C8 C3 2.45(18)
S1 N1 C8 C3 158.06(12)
C4 C5 C6 C7 0.7(3)
Cl1 C5 C6 C7 -179.22(14)
C5 C6 C7 C8 -1.0(3)
C3 C8 C7 C6 0.9(3)
N1 C8 C7 C6 -178.52(16)
C5 C4 C3 C8 0.1(2)
C5 C4 C3 C2 -179.33(18)
C7 C8 C3 C4 -0.5(3)
N1 C8 C3 C4 179.06(15)
C7 C8 C3 C2 179.10(16)
N1 C8 C3 C2 -1.36(18)
C12 C11 C10 C9 0.0(3)
C14 C9 C10 C11 -0.2(3)
S1 C9 C10 C11 -177.58(14)
N1 C1 C2 C3 1.8(2)
C4 C3 C2 C1 179.22(19)
C8 C3 C2 C1 -0.3(2)
C10 C11 C12 C13 0.1(3)
C10 C11 C12 C15 -179.14(18)
C10 C9 C14 C13 0.3(3)
S1 C9 C14 C13 177.70(15)
C9 C14 C13 C12 -0.2(3)
C11 C12 C13 C14 0.0(3)
C15 C12 C13 C14 179.24(19)

loop_
_cod_related_entry_id
_cod_related_entry_database
_cod_related_entry_code
1 ChemSpider 11476951
